data_2311981
loop_
_publ_author_name
'Roy, Mrittika'
'Pham, Duyen N. K.'
'Kreider-Mueller, Ava'
'Golen, James A.'
'Manke, David R.'

_publ_section_title
;
 First-row transition metal-pyridine (py)-sulfate
 [(py)<sub>x</sub>M](SO<sub>4</sub>) complexes (M = Ni, Cu and Zn):
 crystal field theory in action.
;
_journal_coeditor_code FN3254
_journal_issue 'Pt 3'
_journal_name_full 'Acta crystallographica. Section C, Structural chemistry'
_journal_page_first 263
_journal_page_last 268
_journal_paper_doi 10.1107/S2053229618001547
_journal_volume 74
_journal_year 2018
_chemical_formula_iupac '[Ni1 (S O4) (C5 H5 N1)4]'
_chemical_formula_moiety 'C20 H20 N4 Ni O4 S'
_chemical_formula_sum 'C20 H20 N4 Ni O4 S'
_chemical_formula_weight 471.17
_chemical_name_systematic
<i>catena</i>-Poly[[tetrakis(pyridine-\k<i>N</i>)nickel(II)]-\m-sulfato-\k^2^<i>O</i>:<i>O</i>']
_space_group_crystal_system monoclinic
_space_group_IT_number 14
_space_group_name_Hall '-P 2ybc'
_space_group_name_H-M_alt 'P 1 21/c 1'
_atom_sites_solution_hydrogens geom
_atom_sites_solution_primary direct
_audit_creation_method
;
Olex2 1.2
(compiled 2017.08.10 svn.r3458 for OlexSys, GUI svn.r5381)
;
_cell_angle_alpha 90
_cell_angle_beta 109.396(3)
_cell_angle_gamma 90
_cell_formula_units_Z 4
_cell_length_a 9.6370(9)
_cell_length_b 18.0065(18)
_cell_length_c 12.4723(13)
_cell_measurement_reflns_used 9889
_cell_measurement_temperature 200(2)
_cell_measurement_theta_max 25.36
_cell_measurement_theta_min 2.85
_cell_volume 2041.5(4)
_computing_cell_refinement
;
SAINT (Bruker, 2016)
;
_computing_data_collection
;
APEX3 (Bruker, 2016)
;
_computing_data_reduction
;
SAINT (Bruker, 2016)
;
_computing_molecular_graphics
;
OLEX2 (Dolomanov <i>et al.</i>,  2009)
;
_computing_publication_material
;
OLEX2 (Dolomanov <i>et al.</i>,  2009)
;
_computing_structure_refinement
;
SHELXL2014 (Sheldrick, 2015)
;
_computing_structure_solution
;
SHELXS97 (Sheldrick, 2008)
;
_diffrn_ambient_temperature 200.0
_diffrn_measured_fraction_theta_full 0.996
_diffrn_measured_fraction_theta_max 0.995
_diffrn_measurement_device_type 'Bruker APEXIII CMOS'
_diffrn_measurement_method '\f and \w scans'
_diffrn_radiation_type MoK\a
_diffrn_radiation_wavelength 0.71073
_diffrn_reflns_av_R_equivalents 0.0468
_diffrn_reflns_limit_h_max 11
_diffrn_reflns_limit_h_min -11
_diffrn_reflns_limit_k_max 21
_diffrn_reflns_limit_k_min -21
_diffrn_reflns_limit_l_max 15
_diffrn_reflns_limit_l_min -15
_diffrn_reflns_number 72344
_diffrn_reflns_theta_full 25.000
_diffrn_reflns_theta_max 25.422
_diffrn_reflns_theta_min 3.185
_diffrn_standards_number 0
_exptl_absorpt_coefficient_mu 1.088
_exptl_absorpt_correction_T_max 0.259
_exptl_absorpt_correction_T_min 0.215
_exptl_absorpt_correction_type multi-scan
_exptl_absorpt_process_details
;
(SADABS; Bruker, 2016)
;
_exptl_crystal_colour green
_exptl_crystal_density_diffrn 1.533
_exptl_crystal_description block
_exptl_crystal_F_000 976
_exptl_crystal_size_max 0.2
_exptl_crystal_size_mid 0.14
_exptl_crystal_size_min 0.12
_refine_diff_density_max 0.493
_refine_diff_density_min -0.393
_refine_ls_extinction_method none
_refine_ls_goodness_of_fit_ref 1.085
_refine_ls_hydrogen_treatment constr
_refine_ls_matrix_type full
_refine_ls_number_parameters 271
_refine_ls_number_reflns 3743
_refine_ls_number_restraints 0
_refine_ls_restrained_S_all 1.085
_refine_ls_R_factor_all 0.0440
_refine_ls_R_factor_gt 0.0345
_refine_ls_shift/su_max 0.000
_refine_ls_shift/su_mean 0.000
_refine_ls_structure_factor_coef Fsqd
_refine_ls_weighting_details 'w=1/[\s^2^(Fo^2^)+(0.0225P)^2^+5.8638P] where P=(Fo^2^+2Fc^2^)/3'
_refine_ls_weighting_scheme calc
_refine_ls_wR_factor_gt 0.0848
_refine_ls_wR_factor_ref 0.0927
_reflns_number_gt 3279
_reflns_number_total 3743
_reflns_threshold_expression 'I > 2\s(I)'
_cod_data_source_file fn3254sup1.cif
_cod_data_source_block UMD1285_a
_cod_original_sg_symbol_H-M 'P 21/c'
_cod_database_code 2311981
_shelx_space_group_comment
;
The symmetry employed for this shelxl refinement is uniquely defined
by the following loop, which should always be used as a source of
symmetry information in preference to the above space-group names.
They are only intended as comments.
;
_shelx_estimated_absorpt_t_min 0.812
_shelx_estimated_absorpt_t_max 0.881
_shelxl_version_number 2014/6

loop_
_space_group_symop_operation_xyz
'x, y, z'
'-x, y+1/2, -z+1/2'
'-x, -y, -z'
'x, -y-1/2, z-1/2'

loop_
_atom_site_type_symbol
_atom_site_label
_atom_site_fract_x
_atom_site_fract_y
_atom_site_fract_z
_atom_site_U_iso_or_equiv
_atom_site_adp_type
_atom_site_calc_flag
_atom_site_occupancy
Ni Ni1 0.26956(4) 0.26345(2) 0.45601(3) 0.01793(11) Uani d 1
S S1 0.29287(8) 0.32844(4) 0.72492(6) 0.02024(16) Uani d 1
O O1 0.2542(3) 0.30017(14) 0.60842(18) 0.0348(5) Uani d 1
O O2 0.1988(4) 0.39076(16) 0.7252(3) 0.0624(9) Uani d 1
O O3 0.4477(3) 0.34843(17) 0.7677(2) 0.0521(8) Uani d 1
O O4 0.2661(2) 0.26674(12) 0.79449(17) 0.0279(5) Uani d 1
N N1 0.0612(3) 0.21403(14) 0.4261(2) 0.0260(6) Uani d 1
N N2 0.3731(3) 0.16598(14) 0.5388(2) 0.0236(5) Uani d 1
N N3 0.1622(3) 0.36269(14) 0.3767(2) 0.0213(5) Uani d 1
N N4 0.4713(3) 0.31862(13) 0.4862(2) 0.0214(5) Uani d 1
C C1 0.0255(4) 0.1842(2) 0.5115(3) 0.0387(9) Uani d 1
H H1A 0.0951 0.1862 0.5862 0.046 Uiso calc 1
C C2 -0.1086(4) 0.1505(2) 0.4954(4) 0.0542(12) Uani d 1
H H2A -0.1296 0.1287 0.5576 0.065 Uiso calc 1
C C3 -0.2116(4) 0.1490(2) 0.3879(4) 0.0499(11) Uani d 1
H H3A -0.3048 0.1264 0.3750 0.060 Uiso calc 1
C C4 -0.1771(4) 0.1805(2) 0.3006(4) 0.0442(10) Uani d 1
H H4A -0.2472 0.1813 0.2262 0.053 Uiso calc 1
C C5 -0.0392(4) 0.21147(19) 0.3214(3) 0.0334(8) Uani d 1
H H5A -0.0147 0.2316 0.2596 0.040 Uiso calc 1
C C6 0.4830(4) 0.1687(2) 0.6388(3) 0.0354(8) Uani d 1
H H6A 0.5176 0.2158 0.6708 0.042 Uiso calc 1
C C7 0.5475(5) 0.1056(2) 0.6968(3) 0.0535(11) Uani d 1
H H7A 0.6276 0.1097 0.7659 0.064 Uiso calc 1
C C8 0.4956(5) 0.0369(2) 0.6545(4) 0.0546(12) Uani d 1
H H8A 0.5377 -0.0071 0.6942 0.066 Uiso calc 1
C C9 0.3813(5) 0.0334(2) 0.5534(3) 0.0434(9) Uani d 1
H H9A 0.3416 -0.0132 0.5223 0.052 Uiso calc 1
C C10 0.3249(4) 0.09875(18) 0.4974(3) 0.0292(7) Uani d 1
H H10A 0.2483 0.0957 0.4261 0.035 Uiso calc 1
C C11 0.0596(3) 0.39587(18) 0.4104(3) 0.0280(7) Uani d 1
H H11A 0.0385 0.3764 0.4741 0.034 Uiso calc 1
C C12 -0.0170(4) 0.45771(18) 0.3556(3) 0.0320(7) Uani d 1
H H12A -0.0906 0.4796 0.3806 0.038 Uiso calc 1
C C13 0.0147(4) 0.48711(18) 0.2643(3) 0.0328(8) Uani d 1
H H13A -0.0367 0.5295 0.2254 0.039 Uiso calc 1
C C14 0.1223(4) 0.45399(19) 0.2304(3) 0.0335(7) Uani d 1
H H14A 0.1476 0.4736 0.1687 0.040 Uiso calc 1
C C15 0.1929(3) 0.39138(16) 0.2885(2) 0.0243(6) Uani d 1
H H15A 0.2660 0.3681 0.2644 0.029 Uiso calc 1
C C16 0.4936(3) 0.38521(17) 0.5364(3) 0.0254(6) Uani d 1
H H16A 0.4171 0.4066 0.5585 0.030 Uiso calc 1
C C17 0.6236(4) 0.42406(18) 0.5575(3) 0.0325(7) Uani d 1
H H17A 0.6358 0.4715 0.5928 0.039 Uiso calc 1
C C18 0.7350(4) 0.3932(2) 0.5265(3) 0.0379(8) Uani d 1
H H18A 0.8256 0.4187 0.5404 0.045 Uiso calc 1
C C19 0.7128(4) 0.3245(2) 0.4749(3) 0.0369(8) Uani d 1
H H19A 0.7882 0.3018 0.4530 0.044 Uiso calc 1
C C20 0.5794(3) 0.28913(19) 0.4554(3) 0.0289(7) Uani d 1
H H20A 0.5641 0.2421 0.4187 0.035 Uiso calc 1

loop_
_atom_site_aniso_label
_atom_site_aniso_U_11
_atom_site_aniso_U_22
_atom_site_aniso_U_33
_atom_site_aniso_U_12
_atom_site_aniso_U_13
_atom_site_aniso_U_23
Ni1 0.01880(19) 0.01861(19) 0.01523(18) -0.00063(14) 0.00411(14) 0.00002(14)
S1 0.0260(4) 0.0184(3) 0.0160(3) 0.0026(3) 0.0066(3) 0.0009(3)
O1 0.0431(14) 0.0470(14) 0.0162(11) -0.0034(11) 0.0126(10) -0.0032(10)
O2 0.101(3) 0.0413(16) 0.0538(18) 0.0445(17) 0.0369(18) 0.0113(14)
O3 0.0381(15) 0.0672(19) 0.0368(15) -0.0282(14) -0.0065(12) 0.0153(13)
O4 0.0370(12) 0.0287(12) 0.0176(10) -0.0058(10) 0.0084(9) 0.0046(9)
N1 0.0202(13) 0.0265(14) 0.0286(14) -0.0009(10) 0.0044(11) 0.0028(11)
N2 0.0286(13) 0.0232(13) 0.0204(13) 0.0010(11) 0.0098(11) 0.0014(10)
N3 0.0208(12) 0.0229(13) 0.0185(12) 0.0011(10) 0.0042(10) -0.0017(10)
N4 0.0231(13) 0.0224(13) 0.0179(12) -0.0015(10) 0.0057(10) 0.0011(10)
C1 0.0264(17) 0.043(2) 0.043(2) -0.0011(15) 0.0064(15) 0.0189(17)
C2 0.032(2) 0.051(2) 0.079(3) -0.0017(18) 0.019(2) 0.032(2)
C3 0.0231(18) 0.0309(19) 0.090(3) -0.0023(15) 0.012(2) 0.000(2)
C4 0.0277(18) 0.044(2) 0.049(2) -0.0011(16) -0.0029(16) -0.0178(18)
C5 0.0285(17) 0.0376(19) 0.0285(17) 0.0011(14) 0.0021(14) -0.0081(14)
C6 0.0376(19) 0.0387(19) 0.0242(17) 0.0105(15) 0.0028(14) 0.0006(14)
C7 0.060(3) 0.059(3) 0.032(2) 0.028(2) 0.0030(19) 0.0065(19)
C8 0.085(3) 0.043(2) 0.046(2) 0.035(2) 0.034(2) 0.0220(19)
C9 0.067(3) 0.0248(18) 0.049(2) 0.0078(17) 0.034(2) 0.0058(16)
C10 0.0370(18) 0.0257(16) 0.0284(17) 0.0000(14) 0.0155(14) 0.0017(13)
C11 0.0276(16) 0.0291(17) 0.0303(17) 0.0011(13) 0.0136(14) -0.0014(13)
C12 0.0294(17) 0.0302(17) 0.0353(18) 0.0077(14) 0.0095(14) -0.0051(14)
C13 0.0370(18) 0.0257(17) 0.0286(18) 0.0096(14) 0.0016(14) 0.0022(13)
C14 0.043(2) 0.0301(17) 0.0270(17) 0.0027(15) 0.0105(15) 0.0027(14)
C15 0.0292(16) 0.0229(15) 0.0209(15) 0.0016(12) 0.0087(13) -0.0014(12)
C16 0.0300(16) 0.0229(15) 0.0217(15) -0.0007(13) 0.0065(13) 0.0000(12)
C17 0.0383(19) 0.0250(16) 0.0308(18) -0.0090(14) 0.0069(15) -0.0032(13)
C18 0.0330(18) 0.043(2) 0.037(2) -0.0167(16) 0.0109(15) -0.0050(16)
C19 0.0294(17) 0.046(2) 0.040(2) -0.0081(16) 0.0176(15) -0.0108(16)
C20 0.0266(16) 0.0329(17) 0.0272(16) -0.0022(13) 0.0090(13) -0.0077(14)

loop_
_atom_type_symbol
_atom_type_description
_atom_type_scat_dispersion_real
_atom_type_scat_dispersion_imag
_atom_type_scat_source
C C 0.0033 0.0016 'International Tables Vol C Tables 4.2.6.8 and 6.1.1.4'
H H 0.0000 0.0000 'International Tables Vol C Tables 4.2.6.8 and 6.1.1.4'
N N 0.0061 0.0033 'International Tables Vol C Tables 4.2.6.8 and 6.1.1.4'
Ni Ni 0.3393 1.1124 'International Tables Vol C Tables 4.2.6.8 and 6.1.1.4'
O O 0.0106 0.0060 'International Tables Vol C Tables 4.2.6.8 and 6.1.1.4'
S S 0.1246 0.1234 'International Tables Vol C Tables 4.2.6.8 and 6.1.1.4'

loop_
_geom_angle_atom_site_label_1
_geom_angle_atom_site_label_2
_geom_angle_atom_site_label_3
_geom_angle_site_symmetry_1
_geom_angle_site_symmetry_3
_geom_angle
O1 Ni1 O4 . 4_565 174.06(9)
O1 Ni1 N1 . . 86.73(10)
O1 Ni1 N2 . . 89.02(10)
O1 Ni1 N3 . . 89.21(10)
O1 Ni1 N4 . . 91.65(10)
O4 Ni1 N1 4_565 . 90.57(10)
O4 Ni1 N2 4_565 . 96.28(9)
O4 Ni1 N3 4_565 . 85.45(9)
O4 Ni1 N4 4_565 . 90.76(9)
N1 Ni1 N3 . . 89.12(10)
N2 Ni1 N1 . . 90.19(10)
N2 Ni1 N3 . . 178.14(9)
N4 Ni1 N1 . . 176.69(10)
N4 Ni1 N2 . . 92.68(10)
N4 Ni1 N3 . . 87.96(9)
O1 S1 O4 . . 106.45(13)
O2 S1 O1 . . 108.63(16)
O2 S1 O3 . . 112.1(2)
O2 S1 O4 . . 110.42(16)
O3 S1 O1 . . 110.01(16)
O3 S1 O4 . . 109.11(14)
S1 O1 Ni1 . . 162.09(16)
S1 O4 Ni1 . 4_566 144.43(14)
C1 N1 Ni1 . . 120.6(2)
C1 N1 C5 . . 117.9(3)
C5 N1 Ni1 . . 121.5(2)
C6 N2 Ni1 . . 121.5(2)
C10 N2 Ni1 . . 121.1(2)
C10 N2 C6 . . 117.2(3)
C11 N3 Ni1 . . 121.6(2)
C15 N3 Ni1 . . 120.0(2)
C15 N3 C11 . . 118.4(3)
C16 N4 Ni1 . . 120.2(2)
C20 N4 Ni1 . . 121.6(2)
C20 N4 C16 . . 118.2(3)
N1 C1 H1A . . 118.8
N1 C1 C2 . . 122.4(4)
C2 C1 H1A . . 118.8
C1 C2 H2A . . 120.4
C3 C2 C1 . . 119.2(4)
C3 C2 H2A . . 120.4
C2 C3 H3A . . 120.7
C4 C3 C2 . . 118.7(3)
C4 C3 H3A . . 120.7
C3 C4 H4A . . 120.3
C3 C4 C5 . . 119.5(4)
C5 C4 H4A . . 120.3
N1 C5 C4 . . 122.2(3)
N1 C5 H5A . . 118.9
C4 C5 H5A . . 118.9
N2 C6 H6A . . 118.8
N2 C6 C7 . . 122.4(4)
C7 C6 H6A . . 118.8
C6 C7 H7A . . 120.1
C8 C7 C6 . . 119.9(4)
C8 C7 H7A . . 120.1
C7 C8 H8A . . 120.9
C7 C8 C9 . . 118.2(3)
C9 C8 H8A . . 120.9
C8 C9 H9A . . 120.5
C8 C9 C10 . . 119.0(4)
C10 C9 H9A . . 120.5
N2 C10 C9 . . 123.2(3)
N2 C10 H10A . . 118.4
C9 C10 H10A . . 118.4
N3 C11 H11A . . 118.9
N3 C11 C12 . . 122.2(3)
C12 C11 H11A . . 118.9
C11 C12 H12A . . 120.4
C13 C12 C11 . . 119.3(3)
C13 C12 H12A . . 120.4
C12 C13 H13A . . 120.6
C12 C13 C14 . . 118.8(3)
C14 C13 H13A . . 120.6
C13 C14 H14A . . 120.7
C13 C14 C15 . . 118.7(3)
C15 C14 H14A . . 120.7
N3 C15 C14 . . 122.6(3)
N3 C15 H15A . . 118.7
C14 C15 H15A . . 118.7
N4 C16 H16A . . 118.8
N4 C16 C17 . . 122.5(3)
C17 C16 H16A . . 118.8
C16 C17 H17A . . 120.5
C18 C17 C16 . . 119.1(3)
C18 C17 H17A . . 120.5
C17 C18 H18A . . 120.7
C17 C18 C19 . . 118.7(3)
C19 C18 H18A . . 120.7
C18 C19 H19A . . 120.4
C18 C19 C20 . . 119.2(3)
C20 C19 H19A . . 120.4
N4 C20 C19 . . 122.3(3)
N4 C20 H20A . . 118.8
C19 C20 H20A . . 118.8

loop_
_geom_bond_atom_site_label_1
_geom_bond_atom_site_label_2
_geom_bond_site_symmetry_2
_geom_bond_distance
Ni1 O1 . 2.064(2)
Ni1 O4 4_565 2.076(2)
Ni1 N1 . 2.113(3)
Ni1 N2 . 2.111(3)
Ni1 N3 . 2.136(2)
Ni1 N4 . 2.103(2)
S1 O1 . 1.466(2)
S1 O2 . 1.443(3)
S1 O3 . 1.454(3)
S1 O4 . 1.484(2)
O4 Ni1 4_566 2.076(2)
N1 C1 . 1.337(4)
N1 C5 . 1.342(4)
N2 C6 . 1.343(4)
N2 C10 . 1.337(4)
N3 C11 . 1.337(4)
N3 C15 . 1.335(4)
N4 C16 . 1.337(4)
N4 C20 . 1.334(4)
C1 H1A . 0.9500
C1 C2 . 1.380(5)
C2 H2A . 0.9500
C2 C3 . 1.378(6)
C3 H3A . 0.9500
C3 C4 . 1.364(6)
C4 H4A . 0.9500
C4 C5 . 1.384(5)
C5 H5A . 0.9500
C6 H6A . 0.9500
C6 C7 . 1.379(5)
C7 H7A . 0.9500
C7 C8 . 1.373(6)
C8 H8A . 0.9500
C8 C9 . 1.373(6)
C9 H9A . 0.9500
C9 C10 . 1.385(5)
C10 H10A . 0.9500
C11 H11A . 0.9500
C11 C12 . 1.385(5)
C12 H12A . 0.9500
C12 C13 . 1.378(5)
C13 H13A . 0.9500
C13 C14 . 1.378(5)
C14 H14A . 0.9500
C14 C15 . 1.389(4)
C15 H15A . 0.9500
C16 H16A . 0.9500
C16 C17 . 1.382(4)
C17 H17A . 0.9500
C17 C18 . 1.373(5)
C18 H18A . 0.9500
C18 C19 . 1.377(5)
C19 H19A . 0.9500
C19 C20 . 1.382(5)
C20 H20A . 0.9500

loop_
_geom_hbond_atom_site_label_D
_geom_hbond_atom_site_label_H
_geom_hbond_atom_site_label_A
_geom_hbond_site_symmetry_A
_geom_hbond_distance_DH
_geom_hbond_distance_HA
_geom_hbond_distance_DA
_geom_hbond_angle_DHA
C1 H1A O1 . 0.95 2.52 2.985(4) 110.1
C5 H5A O4 4_565 0.95 2.59 3.095(4) 113.2
C10 H10A S1 4_565 0.95 3.01 3.559(3) 118.2
C10 H10A O2 4_565 0.95 2.40 3.208(5) 142.5
C11 H11A O1 . 0.95 2.59 3.083(4) 112.9
C15 H15A O4 4_565 0.95 2.46 2.928(4) 110.6
C20 H20A O3 4_565 0.95 2.46 3.354(4) 156.5

loop_
_geom_torsion_atom_site_label_1
_geom_torsion_atom_site_label_2
_geom_torsion_atom_site_label_3
_geom_torsion_atom_site_label_4
_geom_torsion_site_symmetry_4
_geom_torsion
Ni1 N1 C1 C2 . -179.1(3)
Ni1 N1 C5 C4 . -178.8(3)
Ni1 N2 C6 C7 . 176.9(3)
Ni1 N2 C10 C9 . -174.5(3)
Ni1 N3 C11 C12 . -176.1(2)
Ni1 N3 C15 C14 . 177.3(2)
Ni1 N4 C16 C17 . -179.5(2)
Ni1 N4 C20 C19 . -179.8(3)
O1 S1 O4 Ni1 4_566 -177.4(2)
O2 S1 O1 Ni1 . 129.4(5)
O2 S1 O4 Ni1 4_566 -59.7(3)
O3 S1 O1 Ni1 . 6.4(6)
O3 S1 O4 Ni1 4_566 63.9(3)
O4 S1 O1 Ni1 . -111.7(5)
N1 C1 C2 C3 . -1.6(6)
N2 C6 C7 C8 . -2.5(6)
N3 C11 C12 C13 . -1.1(5)
N4 C16 C17 C18 . -0.5(5)
C1 N1 C5 C4 . 1.2(5)
C1 C2 C3 C4 . 0.4(6)
C2 C3 C4 C5 . 1.6(6)
C3 C4 C5 N1 . -2.5(6)
C5 N1 C1 C2 . 0.8(5)
C6 N2 C10 C9 . 1.0(5)
C6 C7 C8 C9 . 1.1(6)
C7 C8 C9 C10 . 1.1(6)
C8 C9 C10 N2 . -2.3(5)
C10 N2 C6 C7 . 1.4(5)
C11 N3 C15 C14 . -0.2(4)
C11 C12 C13 C14 . -0.1(5)
C12 C13 C14 C15 . 1.1(5)
C13 C14 C15 N3 . -1.0(5)
C15 N3 C11 C12 . 1.3(5)
C16 N4 C20 C19 . 0.8(5)
C16 C17 C18 C19 . 0.3(5)
C17 C18 C19 C20 . 0.3(5)
C18 C19 C20 N4 . -0.9(5)
C20 N4 C16 C17 . -0.1(4)
